data_4070610
loop_
_publ_author_name
'Wanniarachchi, Yoshitha A.'
'Slaughter, LeGrande M.'

_publ_section_title
;
 Reversible Chelate Ring Opening of a Sterically Crowded Palladium
 Bis(acyclic diaminocarbene) Complex
;
_journal_issue 6
_journal_name_full Organometallics
_journal_page_first 1055
_journal_paper_doi 10.1021/om700866p
_journal_volume 27
_journal_year 2008
_chemical_formula_moiety 'C28 H20 Cl2 F6 N4 Pd'
_chemical_formula_sum 'C28 H20 Cl2 F6 N4 Pd'
_chemical_formula_weight 703.78
_chemical_name_common 'Pd hydrazobenzene p-CF3-phenylNC precursor'
_space_group_IT_number 14
_symmetry_cell_setting monoclinic
_symmetry_Int_Tables_number 14
_symmetry_space_group_name_Hall '-P 2ybc'
_symmetry_space_group_name_H-M 'P 1 21/c 1'
_atom_sites_solution_hydrogens geom
_atom_sites_solution_primary direct
_atom_sites_solution_secondary difmap
_audit_creation_method SHELXL-97
_cell_angle_alpha 90.00
_cell_angle_beta 93.873(5)
_cell_angle_gamma 90.00
_cell_formula_units_Z 4
_cell_length_a 10.4570(8)
_cell_length_b 22.908(2)
_cell_length_c 12.7945(11)
_cell_measurement_reflns_used 5028
_cell_measurement_temperature 100(2)
_cell_measurement_theta_max 28.41
_cell_measurement_theta_min 2.59
_cell_volume 3057.9(4)
_computing_cell_refinement 'Bruker SAINT'
_computing_data_collection 'Bruker APEX2'
_computing_data_reduction 'Bruker SAINT'
_computing_molecular_graphics 'Bruker SHELXTL (XP)'
_computing_publication_material 'Bruker SHELXTL (XCIF)'
_computing_structure_refinement 'Bruker SHELXTL (XL)'
_computing_structure_solution 'Bruker SHELXTL (XS)'
_diffrn_ambient_temperature 100(2)
_diffrn_detector_area_resol_mean 0.75
_diffrn_measured_fraction_theta_full 0.999
_diffrn_measured_fraction_theta_max 0.999
_diffrn_measurement_device_type 'Bruker SMART APEX II CCD'
_diffrn_measurement_method 'phi and omega scans'
_diffrn_radiation_monochromator graphite
_diffrn_radiation_probe x-ray
_diffrn_radiation_type MoK\a
_diffrn_radiation_wavelength 0.71073
_diffrn_reflns_av_R_equivalents 0.0690
_diffrn_reflns_av_sigmaI/netI 0.0718
_diffrn_reflns_limit_h_max 13
_diffrn_reflns_limit_h_min -13
_diffrn_reflns_limit_k_max 30
_diffrn_reflns_limit_k_min -29
_diffrn_reflns_limit_l_max 17
_diffrn_reflns_limit_l_min -16
_diffrn_reflns_number 33056
_diffrn_reflns_theta_full 28.28
_diffrn_reflns_theta_max 28.28
_diffrn_reflns_theta_min 1.83
_diffrn_source 'fine-focus sealed tube'
_diffrn_standards_decay_% N/A
_diffrn_standards_interval_count N/A
_diffrn_standards_interval_time N/A
_diffrn_standards_number 0
_exptl_absorpt_coefficient_mu 0.842
_exptl_absorpt_correction_T_max 0.9834
_exptl_absorpt_correction_T_min 0.8430
_exptl_absorpt_correction_type multi-scan
_exptl_absorpt_process_details 'Bruker SADABS'
_exptl_crystal_colour colorless
_exptl_crystal_density_diffrn 1.529
_exptl_crystal_density_meas ?
_exptl_crystal_density_method 'not measured'
_exptl_crystal_description 'rectangular plate'
_exptl_crystal_F_000 1400
_exptl_crystal_recrystallization_method 'slow evap of acetonitrile soln'
_exptl_crystal_size_max 0.21
_exptl_crystal_size_mid 0.14
_exptl_crystal_size_min 0.02
_platon_squeeze_details
;
 SQUEEZE calculation consistent with one CH3CN per void,
 disordered about a crystallographic inversion center.
;
_refine_diff_density_max 0.561
_refine_diff_density_min -0.796
_refine_diff_density_rms 0.099
_refine_ls_extinction_method none
_refine_ls_goodness_of_fit_ref 0.981
_refine_ls_hydrogen_treatment mixed
_refine_ls_matrix_type full
_refine_ls_number_parameters 373
_refine_ls_number_reflns 7575
_refine_ls_number_restraints 1
_refine_ls_restrained_S_all 0.981
_refine_ls_R_factor_all 0.0722
_refine_ls_R_factor_gt 0.0432
_refine_ls_shift/su_max 0.001
_refine_ls_shift/su_mean 0.000
_refine_ls_structure_factor_coef Fsqd
_refine_ls_weighting_details 'calc w=1/[\s^2^(Fo^2^)+(0.0416P)^2^+0.0000P] where P=(Fo^2^+2Fc^2^)/3'
_refine_ls_weighting_scheme calc
_refine_ls_wR_factor_gt 0.0854
_refine_ls_wR_factor_ref 0.0926
_reflns_number_gt 5352
_reflns_number_total 7575
_reflns_threshold_expression >2sigma(I)
_cod_data_source_file om700866p-file003.cif
_cod_data_source_block slaughter_cmplx_2
_cod_depositor_comments
;
The following automatic conversions were performed:

'_exptl_crystal_density_meas' value 'not measured' was changed to '?'
- the value is perceived as not measured.

Automatic conversion script
Id: cif_fix_values 3008 2015-01-20 13:52:24Z robertas 
;
_cod_original_sg_symbol_H-M 'P 21/c'
_cod_database_code 4070610

loop_
_symmetry_equiv_pos_as_xyz
'x, y, z'
'-x, y+1/2, -z+1/2'
'-x, -y, -z'
'x, -y-1/2, z-1/2'

loop_
_atom_site_label
_atom_site_type_symbol
_atom_site_fract_x
_atom_site_fract_y
_atom_site_fract_z
_atom_site_U_iso_or_equiv
_atom_site_adp_type
_atom_site_occupancy
_atom_site_symmetry_multiplicity
_atom_site_calc_flag
_atom_site_refinement_flags
Pd1 Pd 0.75460(2) 0.715789(10) 0.034853(16) 0.01699(7) Uani 1 1 d .
C1 C 0.8824(3) 0.77156(13) 0.0846(2) 0.0213(7) Uani 1 1 d .
N1 N 0.9582(3) 0.80560(12) 0.11268(19) 0.0229(6) Uani 1 1 d .
C11 C 1.0502(3) 0.84636(13) 0.1500(2) 0.0218(7) Uani 1 1 d .
C12 C 1.0235(3) 0.88188(14) 0.2325(2) 0.0261(7) Uani 1 1 d .
H12 H 0.9431 0.8794 0.2626 0.031 Uiso 1 1 calc R
C13 C 1.1151(3) 0.92112(14) 0.2710(3) 0.0268(7) Uani 1 1 d .
H13 H 1.0982 0.9459 0.3280 0.032 Uiso 1 1 calc R
C14 C 1.2318(3) 0.92414(13) 0.2262(2) 0.0239(7) Uani 1 1 d .
C15 C 1.2569(3) 0.88855(14) 0.1425(2) 0.0271(7) Uani 1 1 d .
H15 H 1.3370 0.8912 0.1120 0.033 Uiso 1 1 calc R
C16 C 1.1662(3) 0.84928(14) 0.1035(2) 0.0277(7) Uani 1 1 d .
H16 H 1.1825 0.8247 0.0461 0.033 Uiso 1 1 calc R
C17 C 1.3348(3) 0.96484(15) 0.2684(3) 0.0336(8) Uani 1 1 d .
F1 F 1.3011(2) 0.99716(11) 0.3465(2) 0.0731(8) Uani 1 1 d .
F2 F 1.3712(3) 1.00142(11) 0.1959(2) 0.0804(9) Uani 1 1 d .
F3 F 1.43931(19) 0.93613(9) 0.30327(17) 0.0466(6) Uani 1 1 d .
C2 C 0.6759(3) 0.71883(13) 0.1706(2) 0.0174(6) Uani 1 1 d .
N2 N 0.5278(2) 0.76205(11) 0.27973(18) 0.0193(6) Uani 1 1 d D
H2 H 0.557(3) 0.7932(9) 0.319(2) 0.023 Uiso 1 1 d D
N3 N 0.5909(2) 0.76098(11) 0.18542(17) 0.0169(5) Uani 1 1 d .
Cl1 Cl 0.84444(7) 0.71184(4) -0.12749(5) 0.02527(18) Uani 1 1 d .
Cl2 Cl 0.59459(7) 0.64918(3) -0.01755(6) 0.02366(17) Uani 1 1 d .
C21 C 0.3940(3) 0.75068(13) 0.2697(2) 0.0185(6) Uani 1 1 d .
C22 C 0.3426(3) 0.70985(13) 0.1977(2) 0.0235(7) Uani 1 1 d .
H22 H 0.3947 0.6926 0.1480 0.028 Uiso 1 1 calc R
C23 C 0.2142(3) 0.69475(15) 0.1995(3) 0.0288(8) Uani 1 1 d .
H23 H 0.1787 0.6672 0.1502 0.035 Uiso 1 1 calc R
C24 C 0.1379(3) 0.71867(15) 0.2710(2) 0.0302(8) Uani 1 1 d .
H24 H 0.0509 0.7070 0.2726 0.036 Uiso 1 1 calc R
C25 C 0.1885(3) 0.76007(15) 0.3410(2) 0.0281(8) Uani 1 1 d .
H25 H 0.1356 0.7770 0.3903 0.034 Uiso 1 1 calc R
C26 C 0.3158(3) 0.77704(13) 0.3397(2) 0.0224(7) Uani 1 1 d .
H26 H 0.3493 0.8064 0.3863 0.027 Uiso 1 1 calc R
C31 C 0.5731(3) 0.81114(13) 0.1164(2) 0.0186(6) Uani 1 1 d .
C32 C 0.5050(3) 0.80513(13) 0.0201(2) 0.0189(6) Uani 1 1 d .
H32 H 0.4711 0.7683 -0.0016 0.023 Uiso 1 1 calc R
C33 C 0.4867(3) 0.85381(14) -0.0445(2) 0.0248(7) Uani 1 1 d .
H33 H 0.4396 0.8505 -0.1103 0.030 Uiso 1 1 calc R
C34 C 0.5381(3) 0.90719(14) -0.0116(3) 0.0291(8) Uani 1 1 d .
H34 H 0.5261 0.9405 -0.0555 0.035 Uiso 1 1 calc R
C35 C 0.6062(3) 0.91241(14) 0.0841(3) 0.0286(8) Uani 1 1 d .
H35 H 0.6413 0.9491 0.1055 0.034 Uiso 1 1 calc R
C36 C 0.6236(3) 0.86425(14) 0.1490(2) 0.0235(7) Uani 1 1 d .
H36 H 0.6697 0.8678 0.2153 0.028 Uiso 1 1 calc R
N4 N 0.6938(2) 0.68005(11) 0.24771(18) 0.0197(6) Uani 1 1 d .
H4 H 0.6351 0.6791 0.2938 0.024 Uiso 1 1 calc R
C41 C 0.7967(3) 0.64008(13) 0.2641(2) 0.0211(7) Uani 1 1 d .
C42 C 0.8578(3) 0.61367(13) 0.1836(2) 0.0251(7) Uani 1 1 d .
H42 H 0.8272 0.6194 0.1127 0.030 Uiso 1 1 calc R
C43 C 0.9646(3) 0.57863(14) 0.2078(3) 0.0273(7) Uani 1 1 d .
H43 H 1.0091 0.5616 0.1531 0.033 Uiso 1 1 calc R
C44 C 1.0061(3) 0.56851(13) 0.3106(3) 0.0266(7) Uani 1 1 d .
C45 C 0.9409(3) 0.59219(14) 0.3909(3) 0.0277(8) Uani 1 1 d .
H45 H 0.9677 0.5837 0.4617 0.033 Uiso 1 1 calc R
C46 C 0.8370(3) 0.62813(14) 0.3683(2) 0.0246(7) Uani 1 1 d .
H46 H 0.7928 0.6448 0.4235 0.030 Uiso 1 1 calc R
C47 C 1.1250(4) 0.53383(16) 0.3380(3) 0.0367(9) Uani 1 1 d .
F4 F 1.1584(2) 0.49974(10) 0.25907(19) 0.0547(6) Uani 1 1 d .
F5 F 1.1134(2) 0.49810(11) 0.4186(2) 0.0684(8) Uani 1 1 d .
F6 F 1.2263(2) 0.56718(10) 0.3636(2) 0.0622(7) Uani 1 1 d .

loop_
_atom_site_aniso_label
_atom_site_aniso_U_11
_atom_site_aniso_U_22
_atom_site_aniso_U_33
_atom_site_aniso_U_23
_atom_site_aniso_U_13
_atom_site_aniso_U_12
Pd1 0.01137(12) 0.02249(13) 0.01726(11) -0.00098(10) 0.00199(8) 0.00122(10)
C1 0.0123(16) 0.0293(18) 0.0225(15) 0.0036(13) 0.0037(12) 0.0052(13)
N1 0.0162(15) 0.0277(15) 0.0252(13) 0.0006(11) 0.0028(11) -0.0015(12)
C11 0.0149(17) 0.0236(17) 0.0268(16) 0.0023(13) -0.0003(13) -0.0012(13)
C12 0.0208(19) 0.0267(18) 0.0315(17) 0.0022(14) 0.0073(14) -0.0005(14)
C13 0.0240(19) 0.0231(17) 0.0339(18) -0.0026(14) 0.0057(14) 0.0006(14)
C14 0.0179(18) 0.0182(16) 0.0348(17) 0.0018(14) -0.0044(14) 0.0027(13)
C15 0.0174(18) 0.0315(19) 0.0327(17) 0.0018(15) 0.0037(14) -0.0028(14)
C16 0.0197(18) 0.035(2) 0.0288(17) -0.0019(15) 0.0061(14) -0.0006(15)
C17 0.020(2) 0.0260(19) 0.054(2) -0.0029(17) -0.0012(17) -0.0004(15)
F1 0.0338(15) 0.0646(17) 0.121(2) -0.0617(16) 0.0046(14) -0.0069(12)
F2 0.081(2) 0.0634(17) 0.092(2) 0.0353(15) -0.0280(16) -0.0499(16)
F3 0.0249(12) 0.0401(13) 0.0717(15) -0.0126(11) -0.0191(11) 0.0048(10)
C2 0.0104(15) 0.0205(16) 0.0212(14) -0.0021(13) 0.0001(11) -0.0005(13)
N2 0.0122(14) 0.0296(15) 0.0166(12) -0.0037(10) 0.0039(10) 0.0011(11)
N3 0.0109(13) 0.0272(14) 0.0129(11) 0.0000(10) 0.0031(9) 0.0018(11)
Cl1 0.0190(4) 0.0370(5) 0.0205(3) -0.0006(3) 0.0070(3) 0.0042(3)
Cl2 0.0202(4) 0.0261(4) 0.0243(4) -0.0019(3) -0.0012(3) -0.0026(3)
C21 0.0103(16) 0.0259(17) 0.0193(14) 0.0085(12) 0.0009(12) 0.0019(13)
C22 0.0181(17) 0.0290(18) 0.0237(15) 0.0041(13) 0.0038(12) -0.0009(14)
C23 0.0214(19) 0.0299(19) 0.0345(18) 0.0076(15) -0.0024(15) -0.0061(15)
C24 0.0130(17) 0.042(2) 0.0358(18) 0.0136(17) 0.0010(14) -0.0022(16)
C25 0.0150(18) 0.042(2) 0.0279(17) 0.0145(15) 0.0071(14) 0.0078(15)
C26 0.0154(17) 0.0291(18) 0.0226(15) 0.0062(13) 0.0023(12) 0.0043(14)
C31 0.0114(16) 0.0243(16) 0.0203(14) -0.0004(12) 0.0031(12) 0.0028(13)
C32 0.0136(16) 0.0231(16) 0.0199(14) -0.0011(12) 0.0018(12) 0.0024(12)
C33 0.0229(18) 0.0319(19) 0.0200(15) 0.0027(14) 0.0040(13) 0.0055(15)
C34 0.026(2) 0.0300(19) 0.0330(18) 0.0110(15) 0.0123(15) 0.0052(15)
C35 0.0175(18) 0.0245(18) 0.044(2) -0.0008(15) 0.0045(15) -0.0044(14)
C36 0.0100(16) 0.0312(19) 0.0289(16) -0.0035(14) -0.0019(13) -0.0008(13)
N4 0.0128(14) 0.0265(15) 0.0202(12) 0.0042(11) 0.0037(10) 0.0028(11)
C41 0.0118(16) 0.0204(16) 0.0308(16) 0.0048(13) -0.0010(13) -0.0029(13)
C42 0.0263(19) 0.0256(18) 0.0234(15) -0.0003(13) 0.0007(14) 0.0033(14)
C43 0.0194(18) 0.0253(18) 0.0368(18) -0.0004(15) -0.0007(14) 0.0022(14)
C44 0.0188(18) 0.0178(17) 0.0422(19) 0.0046(14) -0.0058(15) 0.0000(13)
C45 0.0237(19) 0.0276(19) 0.0305(17) 0.0092(14) -0.0077(14) -0.0023(15)
C46 0.0211(18) 0.0288(18) 0.0237(16) 0.0032(13) 0.0001(13) -0.0026(14)
C47 0.021(2) 0.032(2) 0.056(2) 0.0077(18) -0.0055(17) 0.0021(16)
F4 0.0353(14) 0.0504(15) 0.0770(16) -0.0047(13) -0.0062(12) 0.0238(11)
F5 0.0474(17) 0.0735(18) 0.0851(18) 0.0478(15) 0.0110(13) 0.0306(13)
F6 0.0231(13) 0.0471(15) 0.113(2) 0.0004(13) -0.0235(13) -0.0003(11)

loop_
_atom_type_symbol
_atom_type_description
_atom_type_scat_dispersion_real
_atom_type_scat_dispersion_imag
_atom_type_scat_source
C C 0.0033 0.0016 'International Tables Vol C Tables 4.2.6.8 and 6.1.1.4'
H H 0.0000 0.0000 'International Tables Vol C Tables 4.2.6.8 and 6.1.1.4'
N N 0.0061 0.0033 'International Tables Vol C Tables 4.2.6.8 and 6.1.1.4'
F F 0.0171 0.0103 'International Tables Vol C Tables 4.2.6.8 and 6.1.1.4'
Cl Cl 0.1484 0.1585 'International Tables Vol C Tables 4.2.6.8 and 6.1.1.4'
Pd Pd -0.9988 1.0072 'International Tables Vol C Tables 4.2.6.8 and 6.1.1.4'

loop_
_geom_angle_atom_site_label_1
_geom_angle_atom_site_label_2
_geom_angle_atom_site_label_3
_geom_angle
C1 Pd1 C2 90.41(12)
C1 Pd1 Cl2 177.06(9)
C2 Pd1 Cl2 86.68(8)
C1 Pd1 Cl1 90.44(9)
C2 Pd1 Cl1 179.00(9)
Cl2 Pd1 Cl1 92.46(3)
N1 C1 Pd1 178.6(3)
C1 N1 C11 178.2(3)
C12 C11 C16 121.9(3)
C12 C11 N1 119.0(3)
C16 C11 N1 119.0(3)
C11 C12 C13 119.2(3)
C11 C12 H12 120.4
C13 C12 H12 120.4
C12 C13 C14 119.6(3)
C12 C13 H13 120.2
C14 C13 H13 120.2
C13 C14 C15 120.6(3)
C13 C14 C17 121.0(3)
C15 C14 C17 118.4(3)
C16 C15 C14 120.2(3)
C16 C15 H15 119.9
C14 C15 H15 119.9
C15 C16 C11 118.5(3)
C15 C16 H16 120.8
C11 C16 H16 120.8
F1 C17 F2 106.3(3)
F1 C17 F3 106.4(3)
F2 C17 F3 106.3(3)
F1 C17 C14 113.7(3)
F2 C17 C14 112.0(3)
F3 C17 C14 111.6(3)
N4 C2 N3 116.1(2)
N4 C2 Pd1 125.6(2)
N3 C2 Pd1 118.2(2)
N3 N2 C21 115.7(2)
N3 N2 H2 109.0(19)
C21 N2 H2 119(2)
C2 N3 N2 119.2(2)
C2 N3 C31 123.0(2)
N2 N3 C31 117.2(2)
C26 C21 C22 120.0(3)
C26 C21 N2 118.7(3)
C22 C21 N2 121.0(3)
C23 C22 C21 119.1(3)
C23 C22 H22 120.5
C21 C22 H22 120.5
C24 C23 C22 121.3(3)
C24 C23 H23 119.3
C22 C23 H23 119.3
C23 C24 C25 119.5(3)
C23 C24 H24 120.3
C25 C24 H24 120.3
C24 C25 C26 120.6(3)
C24 C25 H25 119.7
C26 C25 H25 119.7
C25 C26 C21 119.5(3)
C25 C26 H26 120.3
C21 C26 H26 120.3
C36 C31 C32 121.3(3)
C36 C31 N3 118.9(3)
C32 C31 N3 119.9(3)
C31 C32 C33 119.2(3)
C31 C32 H32 120.4
C33 C32 H32 120.4
C34 C33 C32 119.4(3)
C34 C33 H33 120.3
C32 C33 H33 120.3
C35 C34 C33 120.7(3)
C35 C34 H34 119.6
C33 C34 H34 119.6
C34 C35 C36 120.1(3)
C34 C35 H35 119.9
C36 C35 H35 119.9
C31 C36 C35 119.3(3)
C31 C36 H36 120.4
C35 C36 H36 120.4
C2 N4 C41 127.5(2)
C2 N4 H4 116.3
C41 N4 H4 116.3
C42 C41 C46 119.9(3)
C42 C41 N4 123.7(3)
C46 C41 N4 116.4(3)
C41 C42 C43 119.3(3)
C41 C42 H42 120.4
C43 C42 H42 120.4
C44 C43 C42 120.4(3)
C44 C43 H43 119.8
C42 C43 H43 119.8
C43 C44 C45 120.3(3)
C43 C44 C47 121.1(3)
C45 C44 C47 118.6(3)
C46 C45 C44 120.0(3)
C46 C45 H45 120.0
C44 C45 H45 120.0
C45 C46 C41 120.0(3)
C45 C46 H46 120.0
C41 C46 H46 120.0
F6 C47 F5 106.0(3)
F6 C47 F4 106.1(3)
F5 C47 F4 105.5(3)
F6 C47 C44 112.8(3)
F5 C47 C44 113.0(3)
F4 C47 C44 112.8(3)

loop_
_geom_bond_atom_site_label_1
_geom_bond_atom_site_label_2
_geom_bond_distance
Pd1 C1 1.926(3)
Pd1 C2 1.973(3)
Pd1 Cl2 2.3295(8)
Pd1 Cl1 2.3385(7)
C1 N1 1.151(4)
N1 C11 1.401(4)
C11 C12 1.376(4)
C11 C16 1.388(4)
C12 C13 1.379(4)
C12 H12 0.9500
C13 C14 1.385(4)
C13 H13 0.9500
C14 C15 1.385(4)
C14 C17 1.498(4)
C15 C16 1.377(4)
C15 H15 0.9500
C16 H16 0.9500
C17 F1 1.311(4)
C17 F2 1.325(4)
C17 F3 1.326(4)
C2 N4 1.332(4)
C2 N3 1.334(4)
N2 N3 1.414(3)
N2 C21 1.420(4)
N2 H2 0.913(10)
N3 C31 1.454(4)
C21 C26 1.391(4)
C21 C22 1.395(4)
C22 C23 1.388(4)
C22 H22 0.9500
C23 C24 1.368(5)
C23 H23 0.9500
C24 C25 1.385(5)
C24 H24 0.9500
C25 C26 1.388(4)
C25 H25 0.9500
C26 H26 0.9500
C31 C36 1.380(4)
C31 C32 1.388(4)
C32 C33 1.393(4)
C32 H32 0.9500
C33 C34 1.389(4)
C33 H33 0.9500
C34 C35 1.380(5)
C34 H34 0.9500
C35 C36 1.385(4)
C35 H35 0.9500
C36 H36 0.9500
N4 C41 1.417(4)
N4 H4 0.8800
C41 C42 1.387(4)
C41 C46 1.398(4)
C42 C43 1.393(4)
C42 H42 0.9500
C43 C44 1.377(4)
C43 H43 0.9500
C44 C45 1.382(5)
C44 C47 1.497(5)
C45 C46 1.379(4)
C45 H45 0.9500
C46 H46 0.9500
C47 F6 1.329(4)
C47 F5 1.329(4)
C47 F4 1.341(4)

loop_
_geom_hbond_atom_site_label_D
_geom_hbond_atom_site_label_H
_geom_hbond_atom_site_label_A
_geom_hbond_distance_DH
_geom_hbond_distance_HA
_geom_hbond_distance_DA
_geom_hbond_angle_DHA
_geom_hbond_site_symmetry_A
N4 H4 N2 0.88 2.21 2.609(4) 107.4 .
N2 H2 Cl2 0.913(10) 2.482(16) 3.333(3) 155(2) 4_576

loop_
_geom_torsion_atom_site_label_1
_geom_torsion_atom_site_label_2
_geom_torsion_atom_site_label_3
_geom_torsion_atom_site_label_4
_geom_torsion
C16 C11 C12 C13 -0.7(5)
N1 C11 C12 C13 178.5(3)
C11 C12 C13 C14 0.1(5)
C12 C13 C14 C15 0.6(5)
C12 C13 C14 C17 -177.9(3)
C13 C14 C15 C16 -0.5(5)
C17 C14 C15 C16 178.0(3)
C14 C15 C16 C11 -0.1(5)
C12 C11 C16 C15 0.8(5)
N1 C11 C16 C15 -178.5(3)
C13 C14 C17 F1 -2.3(5)
C15 C14 C17 F1 179.1(3)
C13 C14 C17 F2 -122.9(4)
C15 C14 C17 F2 58.6(4)
C13 C14 C17 F3 118.0(3)
C15 C14 C17 F3 -60.5(4)
C1 Pd1 C2 N4 -99.4(3)
Cl2 Pd1 C2 N4 81.0(2)
C1 Pd1 C2 N3 85.0(2)
Cl2 Pd1 C2 N3 -94.6(2)
N4 C2 N3 N2 0.5(4)
Pd1 C2 N3 N2 176.42(19)
N4 C2 N3 C31 171.0(3)
Pd1 C2 N3 C31 -13.0(4)
C21 N2 N3 C2 -112.8(3)
C21 N2 N3 C31 76.1(3)
N3 N2 C21 C26 -149.0(3)
N3 N2 C21 C22 36.9(4)
C26 C21 C22 C23 -2.1(4)
N2 C21 C22 C23 172.0(3)
C21 C22 C23 C24 -0.6(5)
C22 C23 C24 C25 1.9(5)
C23 C24 C25 C26 -0.5(5)
C24 C25 C26 C21 -2.1(4)
C22 C21 C26 C25 3.4(4)
N2 C21 C26 C25 -170.7(3)
C2 N3 C31 C36 -103.7(3)
N2 N3 C31 C36 67.1(3)
C2 N3 C31 C32 77.1(4)
N2 N3 C31 C32 -112.1(3)
C36 C31 C32 C33 -0.3(4)
N3 C31 C32 C33 178.8(3)
C31 C32 C33 C34 0.6(4)
C32 C33 C34 C35 -0.2(5)
C33 C34 C35 C36 -0.4(5)
C32 C31 C36 C35 -0.3(5)
N3 C31 C36 C35 -179.5(3)
C34 C35 C36 C31 0.6(5)
N3 C2 N4 C41 -163.9(3)
Pd1 C2 N4 C41 20.4(4)
C2 N4 C41 C42 -33.9(5)
C2 N4 C41 C46 145.4(3)
C46 C41 C42 C43 -4.4(5)
N4 C41 C42 C43 174.9(3)
C41 C42 C43 C44 2.5(5)
C42 C43 C44 C45 1.1(5)
C42 C43 C44 C47 -176.4(3)
C43 C44 C45 C46 -2.7(5)
C47 C44 C45 C46 174.9(3)
C44 C45 C46 C41 0.7(5)
C42 C41 C46 C45 2.9(5)
N4 C41 C46 C45 -176.5(3)
C43 C44 C47 F6 99.7(4)
C45 C44 C47 F6 -77.9(4)
C43 C44 C47 F5 -140.1(3)
C45 C44 C47 F5 42.3(4)
C43 C44 C47 F4 -20.5(5)
C45 C44 C47 F4 161.9(3)

loop_
_platon_squeeze_void_nr
_platon_squeeze_void_average_x
_platon_squeeze_void_average_y
_platon_squeeze_void_average_z
_platon_squeeze_void_volume
_platon_squeeze_void_count_electrons
1 -0.004 0.500 0.000 225.2 21.1
2 -0.006 1.000 0.500 225.2 20.5
